data_2230590
loop_
_publ_author_name
'Zhao, Baohai'
'Lin, Jimao'
'Zhao, Cuihua'
'Wang, Ziying'

_publ_section_title
;
 1,4-Dimethoxy-2,5-bis{2-[4-(trifluoromethyl)phenyl]ethynyl}benzene
;
_journal_coeditor_code CV5093
_journal_issue 7
_journal_name_full 'Acta Crystallographica Section E'
_journal_page_first o1601
_journal_paper_doi 10.1107/S160053681102099X
_journal_volume 67
_journal_year 2011
_chemical_formula_iupac 'C26 H16 F6 O2'
_chemical_formula_moiety 'C26 H16 F6 O2'
_chemical_formula_sum 'C26 H16 F6 O2'
_chemical_formula_weight 474.39
_chemical_name_systematic
;
1,4-Dimethoxy-2,5-bis{2-[4-(trifluoromethyl)phenyl]ethynyl}benzene
;
_space_group_IT_number 14
_symmetry_cell_setting monoclinic
_symmetry_space_group_name_Hall '-P 2ybc'
_symmetry_space_group_name_H-M 'P 1 21/c 1'
_atom_sites_solution_hydrogens geom
_atom_sites_solution_primary direct
_atom_sites_solution_secondary difmap
_audit_creation_method SHELXL97
_cell_angle_alpha 90.00
_cell_angle_beta 97.467(3)
_cell_angle_gamma 90.00
_cell_formula_units_Z 2
_cell_length_a 11.1473(4)
_cell_length_b 13.0795(6)
_cell_length_c 7.5875(4)
_cell_measurement_temperature 293(2)
_cell_measurement_theta_max 27.38
_cell_measurement_theta_min 2.41
_cell_volume 1096.88(9)
_computing_cell_refinement 'SAINT (Bruker, 2007)'
_computing_data_collection 'APEX2 (Bruker, 2007)'
_computing_data_reduction 'SAINT (Bruker, 2007)'
_computing_molecular_graphics 'XP in SHELXTL (Sheldrick, 2008)'
_computing_publication_material 'SHELXTL (Sheldrick, 2008)'
_computing_structure_refinement 'SHELXL97 (Sheldrick, 2008)'
_computing_structure_solution 'SHELXS97 (Sheldrick, 2008)'
_diffrn_ambient_temperature 293(2)
_diffrn_measured_fraction_theta_full 0.997
_diffrn_measured_fraction_theta_max 0.997
_diffrn_measurement_device_type 'Bruker APEXII CCD'
_diffrn_measurement_method '\f and \w'
_diffrn_radiation_monochromator graphite
_diffrn_radiation_source 'fine-focus sealed tube'
_diffrn_radiation_type MoK\a
_diffrn_radiation_wavelength 0.71073
_diffrn_reflns_av_R_equivalents 0.0219
_diffrn_reflns_av_sigmaI/netI 0.0204
_diffrn_reflns_limit_h_max 14
_diffrn_reflns_limit_h_min -14
_diffrn_reflns_limit_k_max 16
_diffrn_reflns_limit_k_min -15
_diffrn_reflns_limit_l_max 9
_diffrn_reflns_limit_l_min -9
_diffrn_reflns_number 9899
_diffrn_reflns_theta_full 27.38
_diffrn_reflns_theta_max 27.38
_diffrn_reflns_theta_min 2.41
_exptl_absorpt_coefficient_mu 0.125
_exptl_absorpt_correction_T_max 0.9767
_exptl_absorpt_correction_T_min 0.9731
_exptl_absorpt_correction_type multi-scan
_exptl_absorpt_process_details '(SADABS; Bruker, 2007)'
_exptl_crystal_colour colourless
_exptl_crystal_density_diffrn 1.436
_exptl_crystal_density_method 'not measured'
_exptl_crystal_description block
_exptl_crystal_F_000 484
_exptl_crystal_size_max 0.22
_exptl_crystal_size_mid 0.20
_exptl_crystal_size_min 0.19
_refine_diff_density_max 0.161
_refine_diff_density_min -0.211
_refine_ls_extinction_coef 0.011(3)
_refine_ls_extinction_expression Fc^*^=kFc[1+0.001xFc^2^\l^3^/sin(2\q)]^-1/4^
_refine_ls_extinction_method 'SHELXL97 (Sheldrick, 2008)'
_refine_ls_goodness_of_fit_ref 1.039
_refine_ls_hydrogen_treatment constr
_refine_ls_matrix_type full
_refine_ls_number_parameters 184
_refine_ls_number_reflns 2484
_refine_ls_number_restraints 30
_refine_ls_restrained_S_all 1.125
_refine_ls_R_factor_all 0.0646
_refine_ls_R_factor_gt 0.0422
_refine_ls_shift/su_max 0.000
_refine_ls_shift/su_mean 0.000
_refine_ls_structure_factor_coef Fsqd
_refine_ls_weighting_details 'calc w = 1/[\s^2^(Fo^2^)+(0.0488P)^2^+0.2350P] where P=(Fo^2^+2Fc^2^)/3'
_refine_ls_weighting_scheme calc
_refine_ls_wR_factor_gt 0.1043
_refine_ls_wR_factor_ref 0.1172
_reflns_number_gt 1753
_reflns_number_total 2484
_reflns_threshold_expression I>2\s(I)
_cod_data_source_file cv5093.cif
_cod_data_source_block I
_cod_original_sg_symbol_H-M 'P 21/c'
_cod_database_code 2230590
_cod_database_fobs_code 2230590

loop_
_symmetry_equiv_pos_as_xyz
'x, y, z'
'-x, y+1/2, -z+1/2'
'-x, -y, -z'
'x, -y-1/2, z-1/2'

loop_
_atom_site_type_symbol
_atom_site_label
_atom_site_fract_x
_atom_site_fract_y
_atom_site_fract_z
_atom_site_U_iso_or_equiv
_atom_site_adp_type
_atom_site_calc_flag
_atom_site_refinement_flags
_atom_site_occupancy
_atom_site_symmetry_multiplicity
_atom_site_disorder_assembly
_atom_site_disorder_group
C C1 0.75647(18) 0.83209(17) 0.5592(3) 0.0718(6) Uani d D 1 1 . .
C C2 0.63855(14) 0.85402(14) 0.6275(2) 0.0527(4) Uani d . 1 1 A .
C C3 0.54917(16) 0.78099(15) 0.6153(3) 0.0588(5) Uani d . 1 1 . .
H H3 0.5617 0.7178 0.5647 0.071 Uiso calc R 1 1 A .
C C4 0.44076(15) 0.80134(14) 0.6781(2) 0.0562(5) Uani d . 1 1 A .
H H4 0.3805 0.7518 0.6697 0.067 Uiso calc R 1 1 . .
C C5 0.42165(13) 0.89548(14) 0.7537(2) 0.0473(4) Uani d . 1 1 . .
C C6 0.51220(16) 0.96868(14) 0.7635(3) 0.0589(5) Uani d . 1 1 A .
H H6 0.4999 1.0322 0.8131 0.071 Uiso calc R 1 1 . .
C C7 0.62038(16) 0.94824(15) 0.7003(3) 0.0608(5) Uani d . 1 1 . .
H H7 0.6806 0.9978 0.7069 0.073 Uiso calc R 1 1 A .
C C8 0.31058(14) 0.91755(14) 0.8243(2) 0.0525(4) Uani d . 1 1 A .
C C9 0.22045(14) 0.93931(13) 0.8846(2) 0.0497(4) Uani d . 1 1 . .
C C10 0.10877(13) 0.96910(12) 0.9454(2) 0.0452(4) Uani d . 1 1 A .
C C11 0.03456(14) 1.03921(12) 0.8455(2) 0.0477(4) Uani d . 1 1 . .
H H11 0.0584 1.0656 0.7417 0.057 Uiso calc R 1 1 A .
C C12 0.07381(13) 0.92971(12) 1.1021(2) 0.0455(4) Uani d . 1 1 . .
C C13 0.1199(2) 0.82346(18) 1.3576(3) 0.0769(6) Uani d . 1 1 . .
H H13A 0.1109 0.8791 1.4372 0.115 Uiso calc R 1 1 A .
H H13B 0.1823 0.7782 1.4105 0.115 Uiso calc R 1 1 . .
H H13C 0.0449 0.7867 1.3348 0.115 Uiso calc R 1 1 . .
O O1 0.15207(10) 0.86246(10) 1.19450(17) 0.0605(4) Uani d . 1 1 A .
F F1 0.7461(6) 0.8553(4) 0.3877(5) 0.0928(16) Uani d PD 0.530(10) 1 A 1
F F2 0.8484(5) 0.8832(9) 0.6296(14) 0.183(5) Uani d PD 0.530(10) 1 A 1
F F3 0.7807(6) 0.7351(3) 0.5523(9) 0.125(3) Uani d PD 0.530(10) 1 A 1
F F1' 0.7695(6) 0.7396(4) 0.5079(11) 0.136(4) Uani d PD 0.470(10) 1 A 2
F F2' 0.8458(4) 0.8398(6) 0.6905(7) 0.0953(18) Uani d PD 0.470(10) 1 A 2
F F3' 0.7830(9) 0.8979(10) 0.4453(17) 0.205(6) Uani d PD 0.470(10) 1 A 2

loop_
_atom_site_aniso_label
_atom_site_aniso_U_11
_atom_site_aniso_U_22
_atom_site_aniso_U_33
_atom_site_aniso_U_12
_atom_site_aniso_U_13
_atom_site_aniso_U_23
C1 0.0550(12) 0.0973(17) 0.0678(14) 0.0107(11) 0.0252(10) -0.0029(13)
C2 0.0413(8) 0.0727(12) 0.0462(9) 0.0070(8) 0.0135(7) -0.0022(8)
C3 0.0545(10) 0.0638(12) 0.0603(11) 0.0052(8) 0.0152(8) -0.0127(9)
C4 0.0465(9) 0.0623(11) 0.0613(11) -0.0033(8) 0.0128(8) -0.0070(9)
C5 0.0374(8) 0.0606(10) 0.0454(9) 0.0062(7) 0.0118(7) 0.0025(8)
C6 0.0543(10) 0.0562(11) 0.0703(12) 0.0008(8) 0.0239(9) -0.0095(9)
C7 0.0468(9) 0.0697(12) 0.0696(12) -0.0083(8) 0.0213(9) -0.0073(10)
C8 0.0438(9) 0.0616(11) 0.0542(10) 0.0045(8) 0.0146(7) 0.0039(8)
C9 0.0409(8) 0.0552(10) 0.0552(10) 0.0014(7) 0.0142(7) 0.0028(8)
C10 0.0354(7) 0.0494(9) 0.0531(9) -0.0011(7) 0.0144(7) -0.0027(7)
C11 0.0422(8) 0.0532(10) 0.0503(9) -0.0016(7) 0.0162(7) 0.0039(8)
C12 0.0379(8) 0.0464(9) 0.0532(10) 0.0014(6) 0.0099(7) 0.0029(7)
C13 0.0759(13) 0.0846(15) 0.0732(14) 0.0208(11) 0.0207(11) 0.0317(12)
O1 0.0510(7) 0.0679(8) 0.0653(8) 0.0144(6) 0.0170(6) 0.0167(6)
F1 0.089(3) 0.120(3) 0.081(2) 0.005(2) 0.0551(18) 0.006(2)
F2 0.056(3) 0.278(10) 0.228(8) -0.065(5) 0.068(4) -0.175(8)
F3 0.119(4) 0.109(4) 0.168(5) 0.074(3) 0.095(4) 0.067(4)
F1' 0.071(3) 0.180(8) 0.163(5) 0.005(3) 0.031(3) -0.118(6)
F2' 0.0321(19) 0.142(4) 0.115(3) 0.0013(19) 0.0200(17) 0.000(3)
F3' 0.142(8) 0.247(10) 0.260(10) 0.105(7) 0.157(8) 0.190(9)

loop_
_atom_type_symbol
_atom_type_description
_atom_type_scat_dispersion_real
_atom_type_scat_dispersion_imag
_atom_type_scat_source
C C 0.0033 0.0016 'International Tables Vol C Tables 4.2.6.8 and 6.1.1.4'
H H 0.0000 0.0000 'International Tables Vol C Tables 4.2.6.8 and 6.1.1.4'
O O 0.0106 0.0060 'International Tables Vol C Tables 4.2.6.8 and 6.1.1.4'
F F 0.0171 0.0103 'International Tables Vol C Tables 4.2.6.8 and 6.1.1.4'

loop_
_geom_angle_atom_site_label_1
_geom_angle_atom_site_label_2
_geom_angle_atom_site_label_3
_geom_angle_site_symmetry_1
_geom_angle_site_symmetry_3
_geom_angle
_geom_angle_publ_flag
F2 C1 F3' . . 71.9(5) ?
F2 C1 F1' . . 120.1(5) ?
F3' C1 F1' . . 112.5(6) ?
F2 C1 F3 . . 111.5(5) ?
F3' C1 F3 . . 124.1(6) ?
F1' C1 F3 . . 15.5(5) ?
F2 C1 F2' . . 32.8(6) ?
F3' C1 F2' . . 103.9(7) ?
F1' C1 F2' . . 101.3(4) ?
F3 C1 F2' . . 87.9(5) ?
F2 C1 F1 . . 104.7(6) ?
F3' C1 F1 . . 35.2(8) ?
F1' C1 F1 . . 85.2(4) ?
F3 C1 F1 . . 100.1(4) ?
F2' C1 F1 . . 133.2(3) ?
F2 C1 C2 . . 116.4(3) ?
F3' C1 C2 . . 113.2(3) ?
F1' C1 C2 . . 115.0(4) ?
F3 C1 C2 . . 113.4(3) ?
F2' C1 C2 . . 109.5(3) ?
F1 C1 C2 . . 109.1(3) ?
C3 C2 C7 . . 120.41(15) ?
C3 C2 C1 . . 120.20(17) ?
C7 C2 C1 . . 119.38(17) ?
C2 C3 C4 . . 120.11(17) ?
C2 C3 H3 . . 119.9 ?
C4 C3 H3 . . 119.9 ?
C3 C4 C5 . . 120.14(17) ?
C3 C4 H4 . . 119.9 ?
C5 C4 H4 . . 119.9 ?
C6 C5 C4 . . 119.06(14) ?
C6 C5 C8 . . 119.78(16) ?
C4 C5 C8 . . 121.15(16) ?
C7 C6 C5 . . 120.70(17) ?
C7 C6 H6 . . 119.6 ?
C5 C6 H6 . . 119.6 ?
C2 C7 C6 . . 119.57(17) ?
C2 C7 H7 . . 120.2 ?
C6 C7 H7 . . 120.2 ?
C9 C8 C5 . . 177.5(2) ?
C8 C9 C10 . . 175.89(19) ?
C11 C10 C12 . . 119.64(13) ?
C11 C10 C9 . . 118.86(14) ?
C12 C10 C9 . . 121.50(15) ?
C12 C11 C10 3_577 . 121.18(15) ?
C12 C11 H11 3_577 . 119.4 ?
C10 C11 H11 . . 119.4 ?
O1 C12 C11 . 3_577 124.45(15) ?
O1 C12 C10 . . 116.37(13) ?
C11 C12 C10 3_577 . 119.18(15) ?
O1 C13 H13A . . 109.5 ?
O1 C13 H13B . . 109.5 ?
H13A C13 H13B . . 109.5 ?
O1 C13 H13C . . 109.5 ?
H13A C13 H13C . . 109.5 ?
H13B C13 H13C . . 109.5 ?
C12 O1 C13 . . 117.37(13) ?

loop_
_geom_bond_atom_site_label_1
_geom_bond_atom_site_label_2
_geom_bond_site_symmetry_2
_geom_bond_distance
_geom_bond_publ_flag
C1 F2 . 1.281(4) ?
C1 F3' . 1.281(4) ?
C1 F1' . 1.285(4) ?
C1 F3 . 1.300(4) ?
C1 F2' . 1.318(4) ?
C1 F1 . 1.327(4) ?
C1 C2 . 1.502(2) ?
C2 C3 . 1.375(3) ?
C2 C7 . 1.376(3) ?
C3 C4 . 1.381(2) ?
C3 H3 . 0.9300 ?
C4 C5 . 1.386(2) ?
C4 H4 . 0.9300 ?
C5 C6 . 1.386(2) ?
C5 C8 . 1.441(2) ?
C6 C7 . 1.380(2) ?
C6 H6 . 0.9300 ?
C7 H7 . 0.9300 ?
C8 C9 . 1.191(2) ?
C9 C10 . 1.437(2) ?
C10 C11 . 1.391(2) ?
C10 C12 . 1.397(2) ?
C11 C12 3_577 1.381(2) ?
C11 H11 . 0.9300 ?
C12 O1 . 1.3664(19) ?
C12 C11 3_577 1.381(2) ?
C13 O1 . 1.427(2) ?
C13 H13A . 0.9600 ?
C13 H13B . 0.9600 ?
C13 H13C . 0.9600 ?

loop_
_geom_torsion_atom_site_label_1
_geom_torsion_atom_site_label_2
_geom_torsion_atom_site_label_3
_geom_torsion_atom_site_label_4
_geom_torsion_site_symmetry_1
_geom_torsion_site_symmetry_2
_geom_torsion_site_symmetry_3
_geom_torsion_site_symmetry_4
_geom_torsion
_geom_torsion_publ_flag
F2 C1 C2 C3 . . . . -154.8(8) ?
F3' C1 C2 C3 . . . . 124.7(9) ?
F1' C1 C2 C3 . . . . -6.6(5) ?
F3 C1 C2 C3 . . . . -23.5(4) ?
F2' C1 C2 C3 . . . . -119.9(4) ?
F1 C1 C2 C3 . . . . 87.1(3) ?
F2 C1 C2 C7 . . . . 26.0(8) ?
F3' C1 C2 C7 . . . . -54.5(10) ?
F1' C1 C2 C7 . . . . 174.2(5) ?
F3 C1 C2 C7 . . . . 157.3(4) ?
F2' C1 C2 C7 . . . . 60.9(4) ?
F1 C1 C2 C7 . . . . -92.1(3) ?
C7 C2 C3 C4 . . . . -0.8(3) ?
C1 C2 C3 C4 . . . . -179.95(18) ?
C2 C3 C4 C5 . . . . 0.0(3) ?
C3 C4 C5 C6 . . . . 0.6(3) ?
C3 C4 C5 C8 . . . . -178.37(17) ?
C4 C5 C6 C7 . . . . -0.5(3) ?
C8 C5 C6 C7 . . . . 178.50(18) ?
C3 C2 C7 C6 . . . . 0.9(3) ?
C1 C2 C7 C6 . . . . -179.94(18) ?
C5 C6 C7 C2 . . . . -0.3(3) ?
C6 C5 C8 C9 . . . . -1(5) ?
C4 C5 C8 C9 . . . . 18E1(10) ?
C5 C8 C9 C10 . . . . 85(5) ?
C8 C9 C10 C11 . . . . -11(3) ?
C8 C9 C10 C12 . . . . 169(3) ?
C12 C10 C11 C12 . . . 3_577 -0.4(3) ?
C9 C10 C11 C12 . . . 3_577 179.90(16) ?
C11 C10 C12 O1 . . . . -179.04(15) ?
C9 C10 C12 O1 . . . . 0.6(2) ?
C11 C10 C12 C11 . . . 3_577 0.4(3) ?
C9 C10 C12 C11 . . . 3_577 -179.92(16) ?
C11 C12 O1 C13 3_577 . . . -1.1(3) ?
C10 C12 O1 C13 . . . . 178.26(17) ?
